data_2003552
loop_
_publ_author_name
'Kendi, E.'
'\"Ozbey, S.'
'Ide, S.'
'Fun, H.-K.'
'Yip, B.-C.'

_publ_section_title
;
 The Phenylhydrazone Form of 2-(4-Chlorophenylazo)-1,3-indandione
;
_journal_issue 6
_journal_name_full 'Acta Crystallographica Section C'
_journal_page_first 1144
_journal_page_last 1146
_journal_paper_doi 10.1107/S0108270194012047
_journal_volume 51
_journal_year 1995
_chemical_formula_moiety 'C15 H9 Cl1 N2 O2'
_chemical_formula_sum 'C15 H9 Cl N2 O2'
_chemical_formula_weight 284.7
_space_group_IT_number 14
_symmetry_cell_setting monoclinic
_symmetry_space_group_name_Hall '-P 2ybc'
_symmetry_space_group_name_H-M 'P 1 21/c 1'
_atom_type_scat_source 'SHELXTL-Plus (Sheldrick, 1991)'
_cell_angle_alpha 90.
_cell_angle_beta 95.03(1)
_cell_angle_gamma 90.
_cell_formula_units_Z 4
_cell_length_a 10.888(2)
_cell_length_b 9.329(1)
_cell_length_c 12.628(1)
_cell_measurement_reflns_used 25
_cell_measurement_temperature 298
_cell_measurement_theta_max 17.5
_cell_measurement_theta_min 7.5
_cell_volume 1277.7(3)
_diffrn_measurement_device 'Siemens R3m/V'
_diffrn_measurement_method \w-2\q
_diffrn_radiation_type MoK\a
_diffrn_radiation_wavelength 0.7107
_diffrn_reflns_av_R_equivalents 0
_diffrn_reflns_limit_h_max 14
_diffrn_reflns_limit_h_min -14
_diffrn_reflns_limit_k_max 12
_diffrn_reflns_limit_k_min 0
_diffrn_reflns_limit_l_max 16
_diffrn_reflns_limit_l_min 0
_diffrn_reflns_number 3294
_diffrn_reflns_theta_max 27.5
_diffrn_standards_decay_% insignificant
_diffrn_standards_interval_count 100
_diffrn_standards_number 2
_exptl_absorpt_coefficient_mu 0.301
_exptl_absorpt_correction_T_max 0.805
_exptl_absorpt_correction_T_min 0.244
_exptl_absorpt_correction_type empirical
_exptl_crystal_colour orange
_exptl_crystal_density_diffrn 1.480
_exptl_crystal_description needle
_exptl_crystal_size_max 0.80
_exptl_crystal_size_mid 0.32
_exptl_crystal_size_min 0.26
_refine_diff_density_max 0.22
_refine_diff_density_min -0.37
_refine_ls_extinction_method none
_refine_ls_goodness_of_fit_obs 2.22
_refine_ls_hydrogen_treatment refall
_refine_ls_number_parameters 217
_refine_ls_number_reflns 2149
_refine_ls_R_factor_obs 0.0476
_refine_ls_shift/esd_max <0.1
_refine_ls_structure_factor_coef F
_refine_ls_weighting_details 'w = 1/[\s^2^(F) + 0.0002F^2^]'
_refine_ls_weighting_scheme calc
_refine_ls_wR_factor_obs 0.0567
_reflns_number_observed 2149
_reflns_number_total 2949
_reflns_observed_criterion F>4\s(F)
_cod_data_source_file ha1116.cif
_cod_data_source_block ha1116a
_cod_depositor_comments
;
The following automatic conversions were performed:

'_refine_ls_weighting_scheme' value 'w = 1/[\s^2^(F) + 0.0002F^2^]'
was changed to 'calc'. New tag '_refine_ls_weighting_details' was
created. The value of the new tag was set to 'w = 1/[\s^2^(F) +
0.0002F^2^]'.

Automatic conversion script
Id: cif_fix_values 3143 2015-03-26 13:38:13Z robertas 
;
_cod_original_sg_symbol_H-M 'P 21/c'
_cod_original_formula_sum 'C15 H9 Cl1 N2 O2'
_cod_database_code 2003552

loop_
_symmetry_equiv_pos_as_xyz
x,y,z
x,1/2-y,1/2+z
-x,-y,-z
-x,1/2+y,1/2-z

loop_
_atom_site_label
_atom_site_fract_x
_atom_site_fract_y
_atom_site_fract_z
_atom_site_U_iso_or_equiv
Cl .9710(1) .1631(1) .3148(1) .098(1)
N(1) 1.3705(2) .5807(2) .4222(1) .047(1)
N(2) 1.3786(2) .6507(2) .5130(1) .047(1)
O(1) 1.4054(2) .8331(2) .6994(1) .061(1)
O(2) 1.5927(1) .7278(2) .3845(1) .061(1)
C(1') 1.2736(2) .4830(2) .3988(2) .047(1)
C(2') 1.2694(2) .4077(3) .3037(2) .053(1)
C(3') 1.1769(2) .3098(3) .2780(2) .062(1)
C(4') 1.0876(2) .2875(3) .3469(2) .064(1)
C(5') 1.0917(2) .3610(3) .4422(3) .071(1)
C(6') 1.1838(2) .4587(3) .4680(2) .061(1)
C(1) 1.5706(2) .7806(2) .4695(2) .047(1)
C(2) 1.4678(2) .7435(2) .5320(2) .046(1)
C(3) 1.4774(2) .8315(2) .6301(2) .049(1)
C(4) 1.5886(2) .9210(2) .6248(2) .049(1)
C(5) 1.6384(2) 1.0210(3) .6975(2) .059(1)
C(6) 1.7441(3) 1.0923(3) .6733(2) .067(1)
C(7) 1.7971(2) 1.0663(3) .5795(2) .067(1)
C(8) 1.7474(2) .9659(3) .5071(2) .059(1)
C(9) 1.6428(2) .8934(2) .5305(2) .048(1)
H(1N) 1.4212(21) .6016(25) .3729(20) .066(7)
H(2') 1.3309(19) .4244(22) .2565(18) .055(6)
H(3') 1.1782(23) .2511(30) .2173(21) .082(8)
H(5') 1.0301(26) .3478(26) .4883(23) .085(9)
H(6') 1.1887(23) .5095(26) .5308(21) .075(8)
H(5) 1.5980(21) 1.0418(24) .7654(19) .067(7)
H(6) 1.7809(24) 1.1629(27) .7230(22) .077(8)
H(7) 1.8663(22) 1.1135(25) .5605(19) .061(7)
H(8) 1.7834(21) .9440(24) .4459(21) .067(7)

loop_
_geom_angle_atom_site_label_1
_geom_angle_atom_site_label_2
_geom_angle_atom_site_label_3
_geom_angle
_geom_angle_publ_flag
N(2) N(1) C(1') 119.8(2) yes
N(1) C(1') C(2') 118.5(2) yes
C(2') C(1') C(6') 119.3(2) yes
C(2') C(3') C(4') 119.6(2) yes
Cl C(4') C(5') 120.0(2) yes
C(4') C(5') C(6') 120.2(3) yes
N(2) C(2) C(3) 121.2(2) yes
C(3) C(2) C(1) 108.5(2) yes
O(1) C(3) C(4) 127.1(2) yes
C(3) C(4) C(5) 128.7(2) yes
C(5) C(4) C(9) 121.2(2) yes
C(5) C(6) C(7) 121.4(2) yes
C(7) C(8) C(9) 118.2(2) yes
C(4) C(9) C(1) 109.1(2) yes
O(2) C(1) C(2) 126.5(2) yes
C(2) C(1) C(9) 106.4(2) yes
N(1) N(2) C(2) 118.8(2) yes
N(1) C(1') C(6') 122.2(2) yes
C(1') C(2') C(3') 120.5(2) yes
Cl C(4') C(3') 119.7(2) yes
C(3') C(4') C(5') 120.3(2) yes
C(1') C(6') C(5') 120.0(2) yes
N(2) C(2) C(1) 130.3(2) yes
O(1) C(3) C(2) 127.0(2) yes
C(2) C(3) C(4) 105.9(2) yes
C(3) C(4) C(9) 110.1(2) yes
C(4) C(5) C(6) 117.4(2) yes
C(6) C(7) C(8) 121.0(2) yes
C(4) C(9) C(8) 120.7(2) yes
C(8) C(9) C(1) 130.2(2) yes
O(2) C(1) C(9) 127.1(2) yes

loop_
_geom_bond_atom_site_label_1
_geom_bond_atom_site_label_2
_geom_bond_distance
_geom_bond_publ_flag
Cl C(4') 1.741(3) yes
N(1) C(1') 1.405(3) yes
O(1) C(3) 1.225(3) yes
C(1') C(2') 1.389(3) yes
C(2') C(3') 1.377(3) yes
C(4') C(5') 1.383(4) yes
C(2) C(3) 1.482(3) yes
C(3) C(4) 1.477(3) yes
C(4) C(9) 1.398(3) yes
C(6) C(7) 1.384(4) yes
C(8) C(9) 1.379(3) yes
N(1) N(2) 1.315(2) yes
N(2) C(2) 1.307(3) yes
O(2) C(1) 1.224(3) yes
C(1') C(6') 1.386(3) yes
C(3') C(4') 1.375(4) yes
C(5') C(6') 1.373(4) yes
C(2) C(1) 1.466(3) yes
C(4) C(5) 1.386(3) yes
C(5) C(6) 1.387(4) yes
C(7) C(8) 1.385(4) yes
C(9) C(1) 1.487(3) yes
